data_2231857
loop_
_publ_author_name
'Qin, Wei-Yan'
'Liu, Bo'
'Ma, Jing'
'Wang, Hui-Juan'

_publ_section_title
;
 (<i>S</i>)-5-Oxo-<i>N</i>-phenylpyrrolidine-2-carboxamide
;
_journal_coeditor_code DN2719
_journal_issue 10
_journal_name_full 'Acta Crystallographica Section E'
_journal_page_first o2763
_journal_paper_doi 10.1107/S160053681103786X
_journal_volume 67
_journal_year 2011
_chemical_formula_moiety 'C11 H12 N2 O2'
_chemical_formula_sum 'C11 H12 N2 O2'
_chemical_formula_weight 204.23
_chemical_name_systematic
;
(<i>S</i>)-5-Oxo-<i>N</i>-phenylpyrrolidine-2-carboxamide
;
_space_group_IT_number 4
_symmetry_cell_setting monoclinic
_symmetry_space_group_name_Hall 'P 2yb'
_symmetry_space_group_name_H-M 'P 1 21 1'
_atom_sites_solution_hydrogens geom
_atom_sites_solution_primary direct
_atom_sites_solution_secondary difmap
_audit_creation_method SHELXL-97
_cell_angle_alpha 90.00
_cell_angle_beta 99.05(3)
_cell_angle_gamma 90.00
_cell_formula_units_Z 2
_cell_length_a 4.919(3)
_cell_length_b 9.995(7)
_cell_length_c 10.382(7)
_cell_measurement_reflns_used 1906
_cell_measurement_temperature 296(2)
_cell_measurement_theta_max 28.3438
_cell_measurement_theta_min 2.8461
_cell_volume 504.1(6)
_computing_cell_refinement 'RAPID-AUTO (Rigaku, 1998)'
_computing_data_collection 'RAPID-AUTO (Rigaku, 1998)'
_computing_data_reduction 'CrystalClear (Rigaku/MSC, 2002)'
_computing_molecular_graphics 'SHELXTL (Sheldrick, 2008)'
_computing_publication_material 'SHELXL97 (Sheldrick, 2008)'
_computing_structure_refinement 'SHELXL97 (Sheldrick, 2008)'
_computing_structure_solution 'SHELXS97 (Sheldrick, 2008)'
_diffrn_ambient_temperature 296(2)
_diffrn_measured_fraction_theta_full 0.999
_diffrn_measured_fraction_theta_max 0.999
_diffrn_measurement_device_type 'Rigaku R-AXIS RAPID'
_diffrn_measurement_method \w
_diffrn_radiation_monochromator graphite
_diffrn_radiation_source 'fine-focus sealed tube'
_diffrn_radiation_type MoK\a
_diffrn_radiation_wavelength 0.71073
_diffrn_reflns_av_R_equivalents 0.0139
_diffrn_reflns_av_sigmaI/netI 0.0217
_diffrn_reflns_limit_h_max 6
_diffrn_reflns_limit_h_min -4
_diffrn_reflns_limit_k_max 13
_diffrn_reflns_limit_k_min -12
_diffrn_reflns_limit_l_max 11
_diffrn_reflns_limit_l_min -13
_diffrn_reflns_number 3688
_diffrn_reflns_theta_full 28.41
_diffrn_reflns_theta_max 28.41
_diffrn_reflns_theta_min 1.99
_diffrn_standards_decay_% 0
_diffrn_standards_interval_count 0
_diffrn_standards_interval_time 0
_diffrn_standards_number 0
_exptl_absorpt_coefficient_mu 0.094
_exptl_absorpt_correction_T_max 0.9850
_exptl_absorpt_correction_T_min 0.9786
_exptl_absorpt_correction_type multi-scan
_exptl_absorpt_process_details 'ABSCOR (Higashi, 1995)'
_exptl_crystal_colour yellow
_exptl_crystal_density_diffrn 1.345
_exptl_crystal_density_method 'not measured'
_exptl_crystal_description block
_exptl_crystal_F_000 216
_exptl_crystal_size_max 0.23
_exptl_crystal_size_mid 0.18
_exptl_crystal_size_min 0.16
_refine_diff_density_max 0.173
_refine_diff_density_min -0.111
_refine_ls_extinction_coef 0.024(6)
_refine_ls_extinction_method 'SHELXL97 (Sheldrick, 2008)'
_refine_ls_goodness_of_fit_ref 1.046
_refine_ls_hydrogen_treatment mixed
_refine_ls_matrix_type full
_refine_ls_number_parameters 145
_refine_ls_number_reflns 2184
_refine_ls_number_restraints 3
_refine_ls_restrained_S_all 1.045
_refine_ls_R_factor_all 0.0364
_refine_ls_R_factor_gt 0.0320
_refine_ls_shift/su_max 0.000
_refine_ls_shift/su_mean 0.000
_refine_ls_structure_factor_coef Fsqd
_refine_ls_weighting_details 'calc w=1/[\s^2^(Fo^2^)+(0.0429P)^2^+0.0350P] where P=(Fo^2^+2Fc^2^)/3'
_refine_ls_weighting_scheme calc
_refine_ls_wR_factor_gt 0.0787
_refine_ls_wR_factor_ref 0.0820
_reflns_number_gt 1997
_reflns_number_total 2184
_reflns_threshold_expression I>2\s(I)
_cod_data_source_file dn2719.cif
_cod_data_source_block I
_cod_original_sg_symbol_H-M 'P 21'
_cod_database_code 2231857
_cod_database_fobs_code 2231857

loop_
_symmetry_equiv_pos_as_xyz
'x, y, z'
'-x, y+1/2, -z'

loop_
_atom_site_type_symbol
_atom_site_label
_atom_site_fract_x
_atom_site_fract_y
_atom_site_fract_z
_atom_site_U_iso_or_equiv
_atom_site_adp_type
_atom_site_calc_flag
_atom_site_refinement_flags
_atom_site_occupancy
_atom_site_symmetry_multiplicity
C C1 0.5338(3) 0.92196(15) 0.78902(13) 0.0367(3) Uani d . 1 1
C C2 0.4415(4) 1.02616(18) 0.85717(15) 0.0487(4) Uani d . 1 1
H H2 0.4934 1.1134 0.8416 0.058 Uiso calc R 1 1
C C3 0.2721(4) 1.0014(2) 0.94858(18) 0.0615(5) Uani d . 1 1
H H3 0.2118 1.0721 0.9951 0.074 Uiso calc R 1 1
C C4 0.1922(4) 0.8728(2) 0.97111(16) 0.0602(5) Uani d . 1 1
H H4 0.0767 0.8561 1.0321 0.072 Uiso calc R 1 1
C C5 0.2838(4) 0.7705(2) 0.90327(17) 0.0586(5) Uani d . 1 1
H H5 0.2297 0.6835 0.9185 0.070 Uiso calc R 1 1
C C6 0.4553(4) 0.79267(18) 0.81216(16) 0.0483(4) Uani d . 1 1
H H6 0.5171 0.7214 0.7670 0.058 Uiso calc R 1 1
C C7 0.7855(2) 0.87730(14) 0.60470(12) 0.0337(3) Uani d . 1 1
C C8 0.9689(3) 0.94686(15) 0.51984(13) 0.0360(3) Uani d . 1 1
H H8 1.0871 1.0137 0.5700 0.043 Uiso calc R 1 1
C C9 0.7915(3) 1.01089(16) 0.40036(14) 0.0413(3) Uani d . 1 1
H H9A 0.6115 1.0355 0.4197 0.050 Uiso calc R 1 1
H H9B 0.8801 1.0898 0.3719 0.050 Uiso calc R 1 1
C C10 0.7685(3) 0.90159(17) 0.29767(14) 0.0449(4) Uani d . 1 1
H H10A 0.6000 0.8508 0.2960 0.054 Uiso calc R 1 1
H H10B 0.7722 0.9391 0.2118 0.054 Uiso calc R 1 1
C C11 1.0170(3) 0.81512(14) 0.33982(14) 0.0373(3) Uani d . 1 1
N N1 0.7110(2) 0.95458(13) 0.69845(11) 0.0385(3) Uani d D 1 1
N N2 1.1299(2) 0.85149(13) 0.46021(11) 0.0388(3) Uani d D 1 1
O O1 0.7047(2) 0.76321(11) 0.58091(10) 0.0443(3) Uani d . 1 1
O O2 1.1033(3) 0.72678(12) 0.27523(12) 0.0538(3) Uani d . 1 1
H H11 0.784(3) 1.0363(11) 0.7055(16) 0.041(4) Uiso d D 1 1
H H12 1.273(3) 0.8084(17) 0.5056(15) 0.050(5) Uiso d D 1 1

loop_
_atom_site_aniso_label
_atom_site_aniso_U_11
_atom_site_aniso_U_22
_atom_site_aniso_U_33
_atom_site_aniso_U_12
_atom_site_aniso_U_13
_atom_site_aniso_U_23
C1 0.0352(6) 0.0417(8) 0.0334(6) -0.0014(6) 0.0056(5) 0.0025(5)
C2 0.0548(9) 0.0447(9) 0.0494(8) 0.0007(7) 0.0166(7) -0.0014(7)
C3 0.0635(10) 0.0709(13) 0.0555(10) 0.0069(10) 0.0262(8) -0.0052(9)
C4 0.0541(9) 0.0852(15) 0.0446(8) -0.0073(10) 0.0178(7) 0.0076(10)
C5 0.0620(10) 0.0636(12) 0.0523(9) -0.0153(9) 0.0157(8) 0.0113(8)
C6 0.0559(9) 0.0435(9) 0.0477(8) -0.0071(7) 0.0146(7) 0.0024(7)
C7 0.0301(5) 0.0332(7) 0.0371(6) 0.0013(5) 0.0034(5) 0.0012(5)
C8 0.0322(6) 0.0332(7) 0.0437(7) -0.0036(5) 0.0091(5) -0.0042(6)
C9 0.0433(7) 0.0323(7) 0.0505(8) 0.0080(6) 0.0147(6) 0.0060(6)
C10 0.0453(7) 0.0479(9) 0.0415(7) 0.0079(7) 0.0067(6) 0.0015(6)
C11 0.0379(7) 0.0317(7) 0.0452(7) 0.0000(5) 0.0151(6) 0.0031(6)
N1 0.0439(6) 0.0332(7) 0.0403(6) -0.0069(5) 0.0127(5) -0.0030(5)
N2 0.0295(5) 0.0416(7) 0.0461(6) 0.0063(5) 0.0086(4) 0.0022(5)
O1 0.0458(5) 0.0333(5) 0.0561(6) -0.0059(4) 0.0152(5) -0.0061(4)
O2 0.0670(7) 0.0397(7) 0.0591(7) 0.0090(5) 0.0236(6) -0.0055(5)

loop_
_atom_type_symbol
_atom_type_description
_atom_type_scat_dispersion_real
_atom_type_scat_dispersion_imag
_atom_type_scat_source
C C 0.0033 0.0016 'International Tables Vol C Tables 4.2.6.8 and 6.1.1.4'
H H 0.0000 0.0000 'International Tables Vol C Tables 4.2.6.8 and 6.1.1.4'
N N 0.0061 0.0033 'International Tables Vol C Tables 4.2.6.8 and 6.1.1.4'
O O 0.0106 0.0060 'International Tables Vol C Tables 4.2.6.8 and 6.1.1.4'

loop_
_geom_angle_atom_site_label_1
_geom_angle_atom_site_label_2
_geom_angle_atom_site_label_3
_geom_angle
C2 C1 C6 119.69(14)
C2 C1 N1 117.01(14)
C6 C1 N1 123.30(13)
C1 C2 C3 120.12(18)
C1 C2 H2 119.9
C3 C2 H2 119.9
C4 C3 C2 120.27(18)
C4 C3 H3 119.9
C2 C3 H3 119.9
C5 C4 C3 119.24(16)
C5 C4 H4 120.4
C3 C4 H4 120.4
C4 C5 C6 121.53(19)
C4 C5 H5 119.2
C6 C5 H5 119.2
C1 C6 C5 119.15(17)
C1 C6 H6 120.4
C5 C6 H6 120.4
O1 C7 N1 124.68(13)
O1 C7 C8 120.86(13)
N1 C7 C8 114.32(12)
N2 C8 C7 111.24(12)
N2 C8 C9 102.08(12)
C7 C8 C9 110.08(12)
N2 C8 H8 111.0
C7 C8 H8 111.0
C9 C8 H8 111.0
C10 C9 C8 103.69(13)
C10 C9 H9A 111.0
C8 C9 H9A 111.0
C10 C9 H9B 111.0
C8 C9 H9B 111.0
H9A C9 H9B 109.0
C11 C10 C9 104.00(13)
C11 C10 H10A 111.0
C9 C10 H10A 111.0
C11 C10 H10B 111.0
C9 C10 H10B 111.0
H10A C10 H10B 109.0
O2 C11 N2 125.43(14)
O2 C11 C10 126.21(14)
N2 C11 C10 108.36(13)
C7 N1 C1 128.11(13)
C7 N1 H11 115.8(12)
C1 N1 H11 116.1(11)
C11 N2 C8 113.99(11)
C11 N2 H12 122.6(12)
C8 N2 H12 122.2(12)

loop_
_geom_bond_atom_site_label_1
_geom_bond_atom_site_label_2
_geom_bond_distance
C1 C2 1.376(2)
C1 C6 1.381(2)
C1 N1 1.4170(19)
C2 C3 1.380(3)
C2 H2 0.9300
C3 C4 1.375(3)
C3 H3 0.9300
C4 C5 1.358(3)
C4 H4 0.9300
C5 C6 1.381(2)
C5 H5 0.9300
C6 H6 0.9300
C7 O1 1.2201(19)
C7 N1 1.3380(19)
C7 C8 1.524(2)
C8 N2 1.4400(19)
C8 C9 1.539(2)
C8 H8 0.9800
C9 C10 1.518(2)
C9 H9A 0.9700
C9 H9B 0.9700
C10 C11 1.505(2)
C10 H10A 0.9700
C10 H10B 0.9700
C11 O2 1.2244(18)
C11 N2 1.336(2)
N1 H11 0.891(9)
N2 H12 0.893(9)

loop_
_geom_hbond_atom_site_label_D
_geom_hbond_atom_site_label_H
_geom_hbond_atom_site_label_A
_geom_hbond_site_symmetry_A
_geom_hbond_distance_DH
_geom_hbond_distance_HA
_geom_hbond_distance_DA
_geom_hbond_angle_DHA
N1 H11 O2 2_756 0.891(9) 1.984(10) 2.869(2) 172.2(16)
N2 H12 O1 1_655 0.893(9) 2.192(11) 3.038(2) 157.7(16)

loop_
_cod_related_entry_id
_cod_related_entry_database
_cod_related_entry_code
1 ChemSpider 664572
